data_1566286
loop_
_publ_author_name
'Cao, Hai-Yan'
'Yi, Cheng'
'Sun, Sen-Feng'
'Li, Yong'
'Liu, Yun-Bao'

_publ_section_title
;
 Anti-inflammatory Dimeric Tetrahydroxanthones from an Endophytic
 <i>Muyocopron laterale</i>.
;
_journal_issue 1
_journal_name_full 'Journal of natural products'
_journal_page_first 148
_journal_page_last 161
_journal_paper_doi 10.1021/acs.jnatprod.1c00878
_journal_volume 85
_journal_year 2022
_chemical_absolute_configuration ad
_chemical_formula_moiety 'C32 H34 O12, C4 H8 O2'
_chemical_formula_sum 'C36 H42 O14'
_chemical_formula_weight 698.69
_space_group_crystal_system monoclinic
_space_group_IT_number 4
_space_group_name_Hall 'P 2yb'
_space_group_name_H-M_alt 'P 1 21 1'
_atom_sites_solution_hydrogens geom
_atom_sites_solution_primary dual
_audit_creation_date 2021-02-24
_audit_creation_method
;
Olex2 1.3
(compiled 2020.11.12 svn.r5f609507 for OlexSys, GUI svn.r6226)
;
_cell_angle_alpha 90
_cell_angle_beta 95.4350(10)
_cell_angle_gamma 90
_cell_formula_units_Z 2
_cell_length_a 10.03660(10)
_cell_length_b 10.75830(10)
_cell_length_c 15.9163(2)
_cell_measurement_reflns_used 20381
_cell_measurement_temperature 100.01(10)
_cell_measurement_theta_max 75.0420
_cell_measurement_theta_min 4.0860
_cell_volume 1710.86(3)
_computing_cell_refinement 'CrysAlisPro 1.171.41.95a (Rigaku OD, 2021)'
_computing_data_collection 'CrysAlisPro 1.171.41.95a (Rigaku OD, 2021)'
_computing_data_reduction 'CrysAlisPro 1.171.41.95a (Rigaku OD, 2021)'
_computing_molecular_graphics 'Olex2 1.3 (Dolomanov et al., 2009)'
_computing_publication_material 'Olex2 1.3 (Dolomanov et al., 2009)'
_computing_structure_refinement 'SHELXL 2018/3 (Sheldrick, 2015)'
_computing_structure_solution 'SHELXT 2014/5 (Sheldrick, 2014)'
_diffrn_ambient_environment N~2~
_diffrn_ambient_temperature 100.01(10)
_diffrn_detector 'Hybrid Pixel Array Detector'
_diffrn_detector_area_resol_mean 10.0000
_diffrn_detector_type HyPix
_diffrn_measured_fraction_theta_full 1.000
_diffrn_measured_fraction_theta_max 0.974
_diffrn_measurement_details
;
List of Runs (angles in degrees, time in seconds):

  # Type    Start    End  Width  t~exp~   \w     \q     \k     \f   Frames
--------------------------------------------------------------------------
  1  \w     26.00 120.00   0.50    0.05    --   47.70  77.00   0.00  188
  2  \w     78.00 119.00   0.50    0.05    --   47.70  57.00-180.00   82
  3  \w     45.00  71.00   0.50    0.05    --   47.70  57.00-180.00   52
  4  \w    -19.00  13.00   0.50    0.05    --  -47.70  19.00   0.00   64
  5  \w   -101.00 -28.00   0.50    0.13    -- -101.00  77.00   0.00  146
  6  \w    -68.00 -28.00   0.50    0.13    -- -101.00  61.00  60.00   80
  7  \w    -64.00 -29.00   0.50    0.13    -- -101.00  61.00  90.00   70
  8  \w    -22.00  22.00   0.50    0.05    --  -47.70  19.00  60.00   88
  9  \w     92.00 117.00   0.50    0.13    --  103.25  15.00-150.00   50
 10  \w     83.00 108.00   0.50    0.13    --  103.25  77.00  30.00   50
 11  \w     94.00 175.00   0.50    0.13    --  103.25  45.00  90.00  162
 12  \w     97.00 169.00   0.50    0.13    --  103.25  45.00 120.00  144
 13  \w     90.00 118.00   0.50    0.13    --  103.25  15.00  30.00   56
 14  \w    135.00 169.00   0.50    0.13    --  103.25  15.00  30.00   68
 15  \w    135.00 171.00   0.50    0.13    --  103.25  15.00-150.00   72
 16  \w     32.00  74.00   0.50    0.13    --  103.25 -61.00-180.00   84
 17  \w     55.00  95.00   0.50    0.05    --   47.70-125.00 -90.00   80
 18  \w     80.00 109.00   0.50    0.13    --  103.25-125.00-120.00   58
 19  \w     37.00  74.00   0.50    0.13    --  103.25-125.00-120.00   74
 20  \w     42.00  70.00   0.50    0.13    --  103.25-125.00-150.00   56
 21  \w     75.00 106.00   0.50    0.13    --  103.25-125.00-150.00   62
 22  \w     84.00 109.00   0.50    0.13    --  103.25-125.00  30.00   50
 23  \w     68.00  93.00   0.50    0.13    --  103.25 -99.00  -1.00   50
 24  \w     50.00  76.00   0.50    0.13    --  103.25-125.00  30.00   52
 25  \w     39.00 111.00   0.50    0.13    --  103.25-125.00 150.00  144
 26  \w     11.00  38.00   0.50    0.05    --   47.70 -99.00  -1.00   54
 27  \w    121.00 152.00   0.50    0.13    --  103.25  99.00 104.00   62
 28  \w     88.00 162.00   0.50    0.13    --  103.25 125.00 150.00  148
 29  \w     75.00 106.00   0.50    0.13    --  103.25 -94.00 -90.00   62
 30  \w     38.00  64.00   0.50    0.13    --  103.25 -94.00 -90.00   52
 31  \w   -161.00-123.00   0.50    0.13    -- -101.00 -77.00  60.00   76
 32  \w   -105.00 -79.00   0.50    0.13    -- -101.00 -77.00  60.00   52
 33  \w   -114.00 -83.00   0.50    0.13    -- -101.00 -67.00  53.35   62
 34  \w   -169.00-108.00   0.50    0.13    -- -101.00 -45.00  30.00  122
 35  \w   -171.00 -85.00   0.50    0.13    -- -101.00 -61.00 -60.00  172
 36  \w   -170.00 -88.00   0.50    0.13    -- -101.00 -45.00 -90.00  164
 37  \w   -154.00-129.00   0.50    0.13    -- -101.00 -99.00  -1.00   50
 38  \w   -115.00 -89.00   0.50    0.05    --  -47.70-125.00  60.00   52
 39  \w   -108.00 -74.00   0.50    0.05    --  -47.70-125.00-120.00   68
 40  \w   -117.00 -82.00   0.50    0.05    --  -47.70-125.00-180.00   70
 41  \w    -67.00  22.00   0.50    0.05    --  -47.70  99.00 104.00  178
 42  \w   -112.00 -43.00   0.50    0.13    -- -101.00 125.00  30.00  138
 43  \w    -99.00 -73.00   0.50    0.13    -- -101.00 125.00  60.00   52
 44  \w    -72.00 -30.00   0.50    0.13    -- -101.00 125.00  60.00   84
 45  \w    -64.00 -39.00   0.50    0.13    -- -101.00  99.00 104.00   50
 46  \w      8.00  33.00   0.50    0.05    --   47.95 -99.00  -1.00   50
 47  \w     49.00  75.00   0.50    0.13    --  103.25 -61.00-180.00   52
 48  \w    -91.00 -66.00   0.50    0.13    -- -101.00  99.00 104.00   50
 49  \w   -121.00 -35.00   0.50    0.05    --  -47.95 -37.00  90.00  172
 50  \w   -121.00 -35.00   0.50    0.05    --  -47.95 -37.00-120.00  172
 51  \w   -121.00 -74.00   0.50    0.05    --  -47.95 -37.00 150.00   94
 52  \w     25.00 120.00   0.50    0.05    --   47.95  77.00-150.00  190
 53  \w     33.00 119.00   0.50    0.05    --   47.95  57.00   0.00  172
 54  \w    -26.00  30.00   0.50    0.05    --   47.95 -19.00-150.00  112
 55  \w     25.00  99.00   0.50    0.05    --   47.95  77.00 150.00  148
;
_diffrn_measurement_device 'four-circle diffractometer'
_diffrn_measurement_device_type 'XtaLAB Synergy R, HyPix'
_diffrn_measurement_method '\w scans'
_diffrn_orient_matrix_type 'CrysAlisPro convention (1999,Acta A55,543-557)'
_diffrn_orient_matrix_UB_11 0.0404684000
_diffrn_orient_matrix_UB_12 0.0849323000
_diffrn_orient_matrix_UB_13 -0.0711986000
_diffrn_orient_matrix_UB_21 0.0309818000
_diffrn_orient_matrix_UB_22 0.1056794000
_diffrn_orient_matrix_UB_23 0.0642938000
_diffrn_orient_matrix_UB_31 0.1454615000
_diffrn_orient_matrix_UB_32 -0.0462182000
_diffrn_orient_matrix_UB_33 0.0158438000
_diffrn_radiation_monochromator mirror
_diffrn_radiation_probe x-ray
_diffrn_radiation_type 'Cu K\a'
_diffrn_radiation_wavelength 1.54184
_diffrn_reflns_av_R_equivalents 0.0576
_diffrn_reflns_av_unetI/netI 0.0381
_diffrn_reflns_Laue_measured_fraction_full 1.000
_diffrn_reflns_Laue_measured_fraction_max 0.974
_diffrn_reflns_limit_h_max 12
_diffrn_reflns_limit_h_min -11
_diffrn_reflns_limit_k_max 13
_diffrn_reflns_limit_k_min -13
_diffrn_reflns_limit_l_max 19
_diffrn_reflns_limit_l_min -19
_diffrn_reflns_number 28806
_diffrn_reflns_point_group_measured_fraction_full 0.998
_diffrn_reflns_point_group_measured_fraction_max 0.955
_diffrn_reflns_theta_full 67.684
_diffrn_reflns_theta_max 75.329
_diffrn_reflns_theta_min 4.425
_diffrn_source 'Rotating-anode X-ray tube'
_diffrn_source_type 'PhotonJet R (Cu) X-ray Source'
_exptl_absorpt_coefficient_mu 0.879
_exptl_absorpt_correction_T_max 1.00000
_exptl_absorpt_correction_T_min 0.61698
_exptl_absorpt_correction_type multi-scan
_exptl_absorpt_process_details
;
CrysAlisPro 1.171.41.95a (Rigaku Oxford Diffraction, 2021)
Empirical absorption correction using spherical harmonics,
implemented in SCALE3 ABSPACK scaling algorithm.
;
_exptl_crystal_colour 'clear light colourless'
_exptl_crystal_colour_lustre clear
_exptl_crystal_colour_modifier light
_exptl_crystal_colour_primary colourless
_exptl_crystal_density_diffrn 1.356
_exptl_crystal_description plate
_exptl_crystal_F_000 740
_exptl_crystal_size_max 0.3
_exptl_crystal_size_mid 0.1
_exptl_crystal_size_min 0.05
_refine_diff_density_max 0.719
_refine_diff_density_min -0.223
_refine_diff_density_rms 0.047
_refine_ls_abs_structure_details
;
 Flack x determined using 2869 quotients [(I+)-(I-)]/[(I+)+(I-)]
 (Parsons, Flack and Wagner, Acta Cryst. B69 (2013) 249-259).
;
_refine_ls_abs_structure_Flack 0.00(6)
_refine_ls_extinction_method none
_refine_ls_goodness_of_fit_ref 1.064
_refine_ls_hydrogen_treatment constr
_refine_ls_matrix_type full
_refine_ls_number_parameters 463
_refine_ls_number_reflns 6783
_refine_ls_number_restraints 1
_refine_ls_restrained_S_all 1.064
_refine_ls_R_factor_all 0.0382
_refine_ls_R_factor_gt 0.0364
_refine_ls_shift/su_max 0.001
_refine_ls_shift/su_mean 0.000
_refine_ls_structure_factor_coef Fsqd
_refine_ls_weighting_details 'w=1/[\s^2^(Fo^2^)+(0.0572P)^2^+0.3031P] where P=(Fo^2^+2Fc^2^)/3'
_refine_ls_weighting_scheme calc
_refine_ls_wR_factor_gt 0.0972
_refine_ls_wR_factor_ref 0.0986
_reflns_Friedel_coverage 0.859
_reflns_Friedel_fraction_full 0.996
_reflns_Friedel_fraction_max 0.934
_reflns_number_gt 6461
_reflns_number_total 6783
_reflns_threshold_expression 'I > 2\s(I)'
_cod_data_source_file np1c00878_si_009.cif
_cod_data_source_block chy_19_auto
_cod_database_code 1566286
_shelx_shelxl_version_number 2018/3
_shelx_space_group_comment
;
The symmetry employed for this shelxl refinement is uniquely defined
by the following loop, which should always be used as a source of
symmetry information in preference to the above space-group names.
They are only intended as comments.
;
_shelx_estimated_absorpt_t_max 0.957
_shelx_estimated_absorpt_t_min 0.778
_reflns_odcompleteness_completeness 99.97
_reflns_odcompleteness_iscentric 1
_reflns_odcompleteness_theta 67.79
_olex2_refinement_description
;
1. Fixed Uiso
 At 1.2 times of:
  All C(H) groups, All C(H,H) groups
 At 1.5 times of:
  All C(H,H,H) groups, All O(H) groups
2.a Ternary CH refined with riding coordinates:
 C2(H2), C3(H3), C27(H27), C26(H26)
2.b Secondary CH2 refined with riding coordinates:
 C16(H16A,H16B), C4(H4A,H4B), C48(H48A,H48B), C28(H28A,H28B)
2.c Aromatic/amide H refined with riding coordinates:
 C12(H12), C22(H22)
2.d Idealised Me refined as rotating group:
 C36(H36A,H36B,H36C), C44(H44A,H44B,H44C), C35(H35A,H35B,H35C), C38(H38A,H38B,
 H38C), C43(H43A,H43B,H43C), C50(H50A,H50B,H50C), C49(H49A,H49B,H49C), C31(H31A,
 H31B,H31C)
2.e Idealised tetrahedral OH refined as rotating group:
 O33(H33), O42(H42), O39(H39), O40(H40)
;
_olex2_submission_special_instructions 'No special instructions were received'
_oxdiff_exptl_absorpt_empirical_details
;
Empirical correction (ABSPACK) includes:
- Absorption correction using spherical harmonics
- Frame scaling
;
_oxdiff_exptl_absorpt_empirical_full_max 2.006
_oxdiff_exptl_absorpt_empirical_full_min 0.577

loop_
_space_group_symop_operation_xyz
'x, y, z'
'-x, y+1/2, -z'

loop_
_atom_site_label
_atom_site_type_symbol
_atom_site_fract_x
_atom_site_fract_y
_atom_site_fract_z
_atom_site_U_iso_or_equiv
_atom_site_adp_type
_atom_site_occupancy
_atom_site_site_symmetry_order
_atom_site_calc_flag
_atom_site_refinement_flags_posn
_atom_site_refinement_flags_adp
_atom_site_refinement_flags_occupancy
_atom_site_disorder_assembly
_atom_site_disorder_group
O24 O 0.72530(15) 0.41738(17) 0.83866(10) 0.0199(4) Uani 1 1 d . . . . .
O34 O 0.86481(16) 0.50388(17) 0.61148(10) 0.0210(4) Uani 1 1 d . . . . .
O14 O 0.06821(16) 0.63740(16) 0.36423(11) 0.0190(4) Uani 1 1 d . . . . .
O33 O 0.62369(16) 0.56677(17) 0.55415(10) 0.0211(4) Uani 1 1 d . . . . .
H33 H 0.707350 0.561760 0.555198 0.032 Uiso 1 1 calc R U . . .
O42 O -0.02878(18) 0.20925(17) 0.30798(12) 0.0257(4) Uani 1 1 d . . . . .
H42 H 0.029026 0.198836 0.349103 0.038 Uiso 1 1 calc R U . . .
O39 O 0.31406(18) 0.34705(17) 0.54898(12) 0.0278(4) Uani 1 1 d . . . . .
H39 H 0.271535 0.296794 0.516133 0.042 Uiso 1 1 calc R U . . .
O37 O -0.25170(18) 0.51057(19) 0.13477(11) 0.0258(4) Uani 1 1 d . . . . .
O40 O 0.01463(16) 0.56334(18) 0.19827(10) 0.0230(4) Uani 1 1 d . . . . .
H40 H 0.086581 0.591185 0.222338 0.034 Uiso 1 1 calc R U . . .
O41 O 0.1439(2) 0.27357(18) 0.42745(13) 0.0301(4) Uani 1 1 d . . . . .
O25 O 1.07340(16) 0.34555(19) 0.89440(11) 0.0236(4) Uani 1 1 d . . . . .
O45 O 0.43098(19) 0.48606(19) 0.25939(13) 0.0305(4) Uani 1 1 d . . . . .
O32 O 1.25759(18) 0.3902(2) 0.97831(13) 0.0341(5) Uani 1 1 d . . . . .
O30 O 0.87315(19) 0.24712(19) 1.02855(12) 0.0296(4) Uani 1 1 d . . . . .
O47 O 0.2833(2) 0.6425(2) 0.24577(15) 0.0374(5) Uani 1 1 d . . . . .
C19 C 0.5854(2) 0.5315(2) 0.62942(14) 0.0182(5) Uani 1 1 d . . . . .
C17 C 0.8216(2) 0.4755(2) 0.67905(15) 0.0171(5) Uani 1 1 d . . . . .
C13 C 0.1553(2) 0.6101(2) 0.43350(15) 0.0183(5) Uani 1 1 d . . . . .
C5 C -0.0586(2) 0.3294(2) 0.30037(15) 0.0198(5) Uani 1 1 d . . . . .
C15 C 0.8670(2) 0.4397(2) 0.83519(15) 0.0189(5) Uani 1 1 d . . . . .
C7 C 0.1099(2) 0.3858(2) 0.41378(16) 0.0218(5) Uani 1 1 d . . . . .
C23 C 0.6394(2) 0.4565(2) 0.77259(15) 0.0174(5) Uani 1 1 d . . . . .
C12 C 0.2238(2) 0.7074(2) 0.47449(15) 0.0196(5) Uani 1 1 d . . . . .
H12 H 0.204810 0.790446 0.457050 0.023 Uiso 1 1 calc R U . . .
C9 C 0.2813(2) 0.4646(2) 0.52536(16) 0.0211(5) Uani 1 1 d . . . . .
C1 C -0.0425(2) 0.5519(2) 0.34367(15) 0.0184(5) Uani 1 1 d . . . . .
C20 C 0.4493(2) 0.5306(2) 0.64084(15) 0.0187(5) Uani 1 1 d . . . . .
C16 C 0.9080(2) 0.4113(3) 0.74722(15) 0.0197(5) Uani 1 1 d . . . . .
H16A H 1.002057 0.437303 0.744365 0.024 Uiso 1 1 calc R U . . .
H16B H 0.903038 0.320425 0.737537 0.024 Uiso 1 1 calc R U . . .
C18 C 0.6824(2) 0.4922(2) 0.69467(15) 0.0177(5) Uani 1 1 d . . . . .
C2 C -0.0898(2) 0.5806(2) 0.25133(15) 0.0189(5) Uani 1 1 d . . . . .
H2 H -0.122080 0.668522 0.246621 0.023 Uiso 1 1 calc R U . . .
C8 C 0.1814(2) 0.4868(2) 0.45840(15) 0.0200(5) Uani 1 1 d . . . . .
C36 C 0.8989(2) 0.5733(2) 0.86116(16) 0.0240(5) Uani 1 1 d . . . . .
H36A H 0.857335 0.629962 0.818153 0.036 Uiso 1 1 calc R U . . .
H36B H 0.996079 0.585485 0.866689 0.036 Uiso 1 1 calc R U . . .
H36C H 0.863801 0.590431 0.915386 0.036 Uiso 1 1 calc R U . . .
C21 C 0.4100(2) 0.4905(2) 0.71868(15) 0.0204(5) Uani 1 1 d . . . . .
C46 C 0.3853(2) 0.5989(3) 0.27948(17) 0.0240(5) Uani 1 1 d . . . . .
C10 C 0.3486(2) 0.5619(2) 0.56845(15) 0.0186(5) Uani 1 1 d . . . . .
C6 C 0.0028(2) 0.4187(2) 0.35183(15) 0.0191(5) Uani 1 1 d . . . . .
C22 C 0.5042(2) 0.4557(2) 0.78451(15) 0.0191(5) Uani 1 1 d . . . . .
H22 H 0.475943 0.431585 0.837416 0.023 Uiso 1 1 calc R U . . .
C3 C -0.2046(2) 0.4927(2) 0.22097(15) 0.0207(5) Uani 1 1 d . . . . .
H3 H -0.280492 0.505672 0.256469 0.025 Uiso 1 1 calc R U . . .
C27 C 0.9045(2) 0.3618(3) 0.99073(15) 0.0223(5) Uani 1 1 d . . . . .
H27 H 0.832486 0.424703 0.996436 0.027 Uiso 1 1 calc R U . . .
C4 C -0.1600(2) 0.3570(3) 0.22810(15) 0.0219(5) Uani 1 1 d . . . . .
H4A H -0.239764 0.304440 0.233510 0.026 Uiso 1 1 calc R U . . .
H4B H -0.122498 0.332975 0.175106 0.026 Uiso 1 1 calc R U . . .
C11 C 0.3214(2) 0.6840(2) 0.54175(15) 0.0193(5) Uani 1 1 d . . . . .
C44 C -0.1482(2) 0.5824(3) 0.40328(16) 0.0245(5) Uani 1 1 d . . . . .
H44A H -0.108472 0.576771 0.461814 0.037 Uiso 1 1 calc R U . . .
H44B H -0.222417 0.523178 0.394337 0.037 Uiso 1 1 calc R U . . .
H44C H -0.181801 0.666897 0.392015 0.037 Uiso 1 1 calc R U . . .
C26 C 0.9290(2) 0.3433(2) 0.89763(15) 0.0203(5) Uani 1 1 d . . . . .
H26 H 0.895067 0.259255 0.879283 0.024 Uiso 1 1 calc R U . . .
C29 C 1.1381(3) 0.3818(3) 0.96933(17) 0.0259(6) Uani 1 1 d . . . . .
C35 C 0.2640(2) 0.4814(3) 0.73184(17) 0.0248(5) Uani 1 1 d . . . . .
H35A H 0.218210 0.557757 0.711833 0.037 Uiso 1 1 calc R U . . .
H35B H 0.254269 0.470221 0.792066 0.037 Uiso 1 1 calc R U . . .
H35C H 0.224358 0.410173 0.700225 0.037 Uiso 1 1 calc R U . . .
C38 C -0.3319(3) 0.6186(3) 0.11967(18) 0.0299(6) Uani 1 1 d . . . . .
H38A H -0.363349 0.623457 0.059559 0.045 Uiso 1 1 calc R U . . .
H38B H -0.278658 0.692591 0.136028 0.045 Uiso 1 1 calc R U . . .
H38C H -0.409012 0.614302 0.153007 0.045 Uiso 1 1 calc R U . . .
C43 C 0.3969(3) 0.7911(3) 0.58370(17) 0.0242(5) Uani 1 1 d . . . . .
H43A H 0.369965 0.868396 0.554226 0.036 Uiso 1 1 calc R U . . .
H43B H 0.493186 0.778099 0.581612 0.036 Uiso 1 1 calc R U . . .
H43C H 0.376930 0.796798 0.642667 0.036 Uiso 1 1 calc R U . . .
C50 C 0.4804(3) 0.6638(3) 0.34290(18) 0.0283(6) Uani 1 1 d . . . . .
H50A H 0.497615 0.611383 0.393089 0.043 Uiso 1 1 calc R U . . .
H50B H 0.441264 0.742889 0.358786 0.043 Uiso 1 1 calc R U . . .
H50C H 0.564731 0.679786 0.318378 0.043 Uiso 1 1 calc R U . . .
C48 C 0.3489(3) 0.4146(3) 0.1978(2) 0.0348(6) Uani 1 1 d . . . . .
H48A H 0.326339 0.464855 0.146277 0.042 Uiso 1 1 calc R U . . .
H48B H 0.264466 0.390235 0.220846 0.042 Uiso 1 1 calc R U . . .
C28 C 1.0386(3) 0.4080(3) 1.03158(16) 0.0308(6) Uani 1 1 d . . . . .
H28A H 1.034654 0.498200 1.043388 0.037 Uiso 1 1 calc R U . . .
H28B H 1.063425 0.363567 1.085255 0.037 Uiso 1 1 calc R U . . .
C49 C 0.4254(3) 0.3010(3) 0.1767(2) 0.0394(7) Uani 1 1 d . . . . .
H49A H 0.375526 0.256330 0.130163 0.059 Uiso 1 1 calc R U . . .
H49B H 0.437683 0.246816 0.226319 0.059 Uiso 1 1 calc R U . . .
H49C H 0.513036 0.325656 0.159881 0.059 Uiso 1 1 calc R U . . .
C31 C 0.7353(3) 0.2147(3) 1.0096(2) 0.0368(7) Uani 1 1 d . . . . .
H31A H 0.716046 0.204263 0.948509 0.055 Uiso 1 1 calc R U . . .
H31B H 0.678801 0.280959 1.029203 0.055 Uiso 1 1 calc R U . . .
H31C H 0.716771 0.136785 1.038157 0.055 Uiso 1 1 calc R U . . .

loop_
_atom_site_aniso_label
_atom_site_aniso_U_11
_atom_site_aniso_U_22
_atom_site_aniso_U_33
_atom_site_aniso_U_23
_atom_site_aniso_U_13
_atom_site_aniso_U_12
O24 0.0118(7) 0.0297(9) 0.0177(8) 0.0035(7) -0.0016(6) 0.0015(7)
O34 0.0177(8) 0.0261(9) 0.0194(8) 0.0012(7) 0.0033(6) -0.0021(7)
O14 0.0161(8) 0.0210(9) 0.0188(8) 0.0026(6) -0.0042(6) -0.0007(7)
O33 0.0155(7) 0.0294(9) 0.0180(8) 0.0042(7) -0.0004(6) -0.0023(7)
O42 0.0230(9) 0.0218(9) 0.0303(10) 0.0001(7) -0.0072(7) -0.0004(7)
O39 0.0276(9) 0.0180(9) 0.0344(10) 0.0044(8) -0.0142(8) -0.0020(8)
O37 0.0230(9) 0.0337(10) 0.0192(8) 0.0001(8) -0.0050(7) 0.0030(8)
O40 0.0171(8) 0.0342(10) 0.0177(8) 0.0010(7) 0.0019(6) -0.0013(7)
O41 0.0294(10) 0.0210(10) 0.0367(11) 0.0031(8) -0.0129(8) -0.0015(8)
O25 0.0137(8) 0.0361(10) 0.0205(8) -0.0010(8) -0.0015(6) 0.0049(7)
O45 0.0233(9) 0.0275(10) 0.0384(11) -0.0037(8) -0.0086(8) 0.0034(8)
O32 0.0181(9) 0.0459(13) 0.0368(11) -0.0054(9) -0.0058(8) 0.0041(8)
O30 0.0295(10) 0.0348(11) 0.0243(9) 0.0077(8) 0.0020(8) 0.0068(8)
O47 0.0253(10) 0.0409(12) 0.0452(13) 0.0011(10) -0.0006(9) 0.0033(9)
C19 0.0173(11) 0.0197(12) 0.0170(11) -0.0002(9) -0.0010(8) -0.0025(9)
C17 0.0152(10) 0.0178(11) 0.0180(11) -0.0022(9) -0.0002(8) -0.0024(9)
C13 0.0143(11) 0.0241(13) 0.0162(11) 0.0027(9) 0.0006(9) 0.0012(9)
C5 0.0157(10) 0.0239(13) 0.0196(12) 0.0012(10) 0.0019(9) -0.0009(9)
C15 0.0117(10) 0.0256(13) 0.0188(11) 0.0002(10) -0.0021(8) -0.0005(9)
C7 0.0198(11) 0.0220(13) 0.0228(12) 0.0036(10) -0.0026(9) -0.0009(10)
C23 0.0134(10) 0.0204(11) 0.0175(11) -0.0017(9) -0.0021(8) 0.0001(9)
C12 0.0184(11) 0.0181(12) 0.0216(12) 0.0020(9) -0.0011(9) 0.0010(9)
C9 0.0181(11) 0.0214(12) 0.0229(12) 0.0048(9) -0.0016(9) 0.0009(9)
C1 0.0134(10) 0.0243(12) 0.0171(11) 0.0001(9) -0.0014(8) 0.0002(9)
C20 0.0152(10) 0.0199(12) 0.0202(11) 0.0000(9) -0.0024(9) 0.0003(9)
C16 0.0119(10) 0.0268(13) 0.0201(11) 0.0000(10) 0.0004(8) 0.0010(9)
C18 0.0137(10) 0.0207(11) 0.0184(11) 0.0002(9) 0.0001(8) 0.0013(9)
C2 0.0168(10) 0.0238(12) 0.0159(11) -0.0003(9) 0.0007(8) 0.0027(9)
C8 0.0162(10) 0.0225(12) 0.0207(12) 0.0015(10) -0.0022(9) -0.0018(9)
C36 0.0217(12) 0.0253(13) 0.0240(12) -0.0016(10) -0.0023(9) -0.0003(10)
C21 0.0155(11) 0.0219(12) 0.0233(12) 0.0017(10) -0.0002(9) 0.0001(9)
C46 0.0180(11) 0.0274(13) 0.0263(13) 0.0010(10) 0.0007(10) 0.0020(10)
C10 0.0137(10) 0.0229(12) 0.0187(11) 0.0023(10) -0.0018(8) -0.0001(9)
C6 0.0156(11) 0.0230(12) 0.0185(11) 0.0024(10) 0.0005(8) -0.0011(9)
C22 0.0152(10) 0.0244(12) 0.0178(11) 0.0018(9) 0.0019(8) 0.0009(9)
C3 0.0165(10) 0.0283(13) 0.0165(11) 0.0002(10) -0.0019(9) 0.0015(10)
C27 0.0202(11) 0.0294(13) 0.0169(11) 0.0010(10) -0.0011(9) 0.0060(10)
C4 0.0181(11) 0.0281(13) 0.0189(11) -0.0015(10) -0.0011(9) -0.0017(10)
C11 0.0146(11) 0.0247(12) 0.0183(11) -0.0007(10) 0.0007(9) 0.0008(9)
C44 0.0191(11) 0.0343(14) 0.0201(12) 0.0008(11) 0.0024(9) 0.0023(10)
C26 0.0126(10) 0.0273(13) 0.0205(11) -0.0008(10) -0.0005(8) 0.0038(9)
C29 0.0220(12) 0.0313(14) 0.0232(13) -0.0011(10) -0.0049(10) 0.0042(10)
C35 0.0148(11) 0.0333(15) 0.0261(13) 0.0041(11) 0.0008(9) 0.0000(10)
C38 0.0254(13) 0.0344(16) 0.0285(14) 0.0062(11) -0.0054(10) 0.0023(11)
C43 0.0220(12) 0.0223(13) 0.0270(13) 0.0004(10) -0.0043(10) 0.0006(10)
C50 0.0207(12) 0.0325(15) 0.0315(14) -0.0040(11) 0.0008(10) 0.0010(10)
C48 0.0274(14) 0.0366(16) 0.0387(16) -0.0080(13) -0.0060(11) -0.0030(12)
C28 0.0235(13) 0.0479(18) 0.0202(12) -0.0071(12) -0.0025(10) 0.0019(12)
C49 0.0375(16) 0.0347(16) 0.0434(17) -0.0082(14) -0.0098(13) 0.0022(13)
C31 0.0347(15) 0.0382(17) 0.0381(16) 0.0062(13) 0.0071(12) -0.0026(13)

loop_
_atom_type_symbol
_atom_type_description
_atom_type_scat_dispersion_real
_atom_type_scat_dispersion_imag
_atom_type_scat_source
C C 0.0181 0.0091 'International Tables Vol C Tables 4.2.6.8 and 6.1.1.4'
H H 0.0000 0.0000 'International Tables Vol C Tables 4.2.6.8 and 6.1.1.4'
O O 0.0492 0.0322 'International Tables Vol C Tables 4.2.6.8 and 6.1.1.4'

loop_
_geom_angle_atom_site_label_1
_geom_angle_atom_site_label_2
_geom_angle_atom_site_label_3
_geom_angle
_geom_angle_site_symmetry_1
_geom_angle_site_symmetry_3
_geom_angle_publ_flag
C23 O24 C15 118.13(17) . . ?
C13 O14 C1 117.35(18) . . ?
C19 O33 H33 109.5 . . ?
C5 O42 H42 109.5 . . ?
C9 O39 H39 109.5 . . ?
C3 O37 C38 113.9(2) . . ?
C2 O40 H40 109.5 . . ?
C29 O25 C26 111.62(18) . . ?
C46 O45 C48 117.2(2) . . ?
C27 O30 C31 111.7(2) . . ?
O33 C19 C20 118.9(2) . . ?
O33 C19 C18 120.1(2) . . ?
C20 C19 C18 121.0(2) . . ?
O34 C17 C16 121.3(2) . . ?
O34 C17 C18 122.7(2) . . ?
C18 C17 C16 115.76(19) . . ?
O14 C13 C12 117.9(2) . . ?
O14 C13 C8 121.2(2) . . ?
C12 C13 C8 120.8(2) . . ?
O42 C5 C6 122.9(2) . . ?
O42 C5 C4 113.2(2) . . ?
C6 C5 C4 123.9(2) . . ?
O24 C15 C16 110.65(18) . . ?
O24 C15 C36 109.2(2) . . ?
O24 C15 C26 101.75(18) . . ?
C16 C15 C26 109.4(2) . . ?
C36 C15 C16 111.7(2) . . ?
C36 C15 C26 113.7(2) . . ?
O41 C7 C8 121.1(2) . . ?
O41 C7 C6 121.7(2) . . ?
C6 C7 C8 117.1(2) . . ?
O24 C23 C18 122.8(2) . . ?
O24 C23 C22 116.6(2) . . ?
C22 C23 C18 120.6(2) . . ?
C13 C12 H12 119.8 . . ?
C13 C12 C11 120.3(2) . . ?
C11 C12 H12 119.8 . . ?
O39 C9 C8 120.3(2) . . ?
O39 C9 C10 118.3(2) . . ?
C10 C9 C8 121.4(2) . . ?
O14 C1 C2 104.38(19) . . ?
O14 C1 C6 111.36(18) . . ?
O14 C1 C44 106.6(2) . . ?
C6 C1 C2 109.8(2) . . ?
C6 C1 C44 112.0(2) . . ?
C44 C1 C2 112.49(19) . . ?
C19 C20 C21 118.6(2) . . ?
C19 C20 C10 119.7(2) . . ?
C21 C20 C10 121.5(2) . . ?
C17 C16 C15 112.66(19) . . ?
C17 C16 H16A 109.1 . . ?
C17 C16 H16B 109.1 . . ?
C15 C16 H16A 109.1 . . ?
C15 C16 H16B 109.1 . . ?
H16A C16 H16B 107.8 . . ?
C19 C18 C17 121.1(2) . . ?
C23 C18 C19 118.7(2) . . ?
C23 C18 C17 119.9(2) . . ?
O40 C2 C1 111.41(19) . . ?
O40 C2 H2 109.4 . . ?
O40 C2 C3 107.87(19) . . ?
C1 C2 H2 109.4 . . ?
C1 C2 C3 109.4(2) . . ?
C3 C2 H2 109.4 . . ?
C13 C8 C7 120.0(2) . . ?
C13 C8 C9 118.3(2) . . ?
C9 C8 C7 121.7(2) . . ?
C15 C36 H36A 109.5 . . ?
C15 C36 H36B 109.5 . . ?
C15 C36 H36C 109.5 . . ?
H36A C36 H36B 109.5 . . ?
H36A C36 H36C 109.5 . . ?
H36B C36 H36C 109.5 . . ?
C20 C21 C35 120.2(2) . . ?
C22 C21 C20 121.2(2) . . ?
C22 C21 C35 118.6(2) . . ?
O45 C46 C50 111.8(2) . . ?
O47 C46 O45 122.6(3) . . ?
O47 C46 C50 125.5(3) . . ?
C9 C10 C20 118.1(2) . . ?
C9 C10 C11 119.0(2) . . ?
C11 C10 C20 122.9(2) . . ?
C5 C6 C7 120.3(2) . . ?
C5 C6 C1 120.0(2) . . ?
C7 C6 C1 119.7(2) . . ?
C23 C22 C21 119.9(2) . . ?
C23 C22 H22 120.1 . . ?
C21 C22 H22 120.1 . . ?
O37 C3 C2 113.1(2) . . ?
O37 C3 H3 109.0 . . ?
O37 C3 C4 105.6(2) . . ?
C2 C3 H3 109.0 . . ?
C4 C3 C2 111.11(19) . . ?
C4 C3 H3 109.0 . . ?
O30 C27 H27 111.0 . . ?
O30 C27 C26 110.9(2) . . ?
O30 C27 C28 108.9(2) . . ?
C26 C27 H27 111.0 . . ?
C28 C27 H27 111.0 . . ?
C28 C27 C26 103.8(2) . . ?
C5 C4 C3 114.9(2) . . ?
C5 C4 H4A 108.5 . . ?
C5 C4 H4B 108.5 . . ?
C3 C4 H4A 108.5 . . ?
C3 C4 H4B 108.5 . . ?
H4A C4 H4B 107.5 . . ?
C12 C11 C43 119.3(2) . . ?
C10 C11 C12 120.1(2) . . ?
C10 C11 C43 120.6(2) . . ?
C1 C44 H44A 109.5 . . ?
C1 C44 H44B 109.5 . . ?
C1 C44 H44C 109.5 . . ?
H44A C44 H44B 109.5 . . ?
H44A C44 H44C 109.5 . . ?
H44B C44 H44C 109.5 . . ?
O25 C26 C15 108.16(19) . . ?
O25 C26 C27 106.42(18) . . ?
O25 C26 H26 108.5 . . ?
C15 C26 C27 116.5(2) . . ?
C15 C26 H26 108.5 . . ?
C27 C26 H26 108.5 . . ?
O25 C29 C28 109.9(2) . . ?
O32 C29 O25 121.1(2) . . ?
O32 C29 C28 129.0(2) . . ?
C21 C35 H35A 109.5 . . ?
C21 C35 H35B 109.5 . . ?
C21 C35 H35C 109.5 . . ?
H35A C35 H35B 109.5 . . ?
H35A C35 H35C 109.5 . . ?
H35B C35 H35C 109.5 . . ?
O37 C38 H38A 109.5 . . ?
O37 C38 H38B 109.5 . . ?
O37 C38 H38C 109.5 . . ?
H38A C38 H38B 109.5 . . ?
H38A C38 H38C 109.5 . . ?
H38B C38 H38C 109.5 . . ?
C11 C43 H43A 109.5 . . ?
C11 C43 H43B 109.5 . . ?
C11 C43 H43C 109.5 . . ?
H43A C43 H43B 109.5 . . ?
H43A C43 H43C 109.5 . . ?
H43B C43 H43C 109.5 . . ?
C46 C50 H50A 109.5 . . ?
C46 C50 H50B 109.5 . . ?
C46 C50 H50C 109.5 . . ?
H50A C50 H50B 109.5 . . ?
H50A C50 H50C 109.5 . . ?
H50B C50 H50C 109.5 . . ?
O45 C48 H48A 110.0 . . ?
O45 C48 H48B 110.0 . . ?
O45 C48 C49 108.4(2) . . ?
H48A C48 H48B 108.4 . . ?
C49 C48 H48A 110.0 . . ?
C49 C48 H48B 110.0 . . ?
C27 C28 H28A 110.6 . . ?
C27 C28 H28B 110.6 . . ?
C29 C28 C27 105.9(2) . . ?
C29 C28 H28A 110.6 . . ?
C29 C28 H28B 110.6 . . ?
H28A C28 H28B 108.7 . . ?
C48 C49 H49A 109.5 . . ?
C48 C49 H49B 109.5 . . ?
C48 C49 H49C 109.5 . . ?
H49A C49 H49B 109.5 . . ?
H49A C49 H49C 109.5 . . ?
H49B C49 H49C 109.5 . . ?
O30 C31 H31A 109.5 . . ?
O30 C31 H31B 109.5 . . ?
O30 C31 H31C 109.5 . . ?
H31A C31 H31B 109.5 . . ?
H31A C31 H31C 109.5 . . ?
H31B C31 H31C 109.5 . . ?

loop_
_geom_bond_atom_site_label_1
_geom_bond_atom_site_label_2
_geom_bond_distance
_geom_bond_site_symmetry_2
_geom_bond_publ_flag
O24 C15 1.448(3) . ?
O24 C23 1.362(3) . ?
O34 C17 1.235(3) . ?
O14 C13 1.372(3) . ?
O14 C1 1.456(3) . ?
O33 H33 0.8400 . ?
O33 C19 1.347(3) . ?
O42 H42 0.8400 . ?
O42 C5 1.330(3) . ?
O39 H39 0.8400 . ?
O39 C9 1.351(3) . ?
O37 C3 1.421(3) . ?
O37 C38 1.421(3) . ?
O40 H40 0.8400 . ?
O40 C2 1.419(3) . ?
O41 C7 1.268(3) . ?
O25 C26 1.455(3) . ?
O25 C29 1.360(3) . ?
O45 C46 1.347(3) . ?
O45 C48 1.442(3) . ?
O32 C29 1.197(3) . ?
O30 C27 1.421(3) . ?
O30 C31 1.430(4) . ?
O47 C46 1.204(3) . ?
C19 C20 1.394(3) . ?
C19 C18 1.419(3) . ?
C17 C16 1.493(3) . ?
C17 C18 1.453(3) . ?
C13 C12 1.382(3) . ?
C13 C8 1.402(3) . ?
C5 C6 1.370(3) . ?
C5 C4 1.492(3) . ?
C15 C16 1.527(3) . ?
C15 C36 1.521(4) . ?
C15 C26 1.528(3) . ?
C7 C8 1.450(3) . ?
C7 C6 1.432(3) . ?
C23 C18 1.405(3) . ?
C23 C22 1.387(3) . ?
C12 H12 0.9500 . ?
C12 C11 1.403(3) . ?
C9 C8 1.413(3) . ?
C9 C10 1.391(4) . ?
C1 C2 1.533(3) . ?
C1 C6 1.505(3) . ?
C1 C44 1.525(3) . ?
C20 C21 1.403(3) . ?
C20 C10 1.497(3) . ?
C16 H16A 0.9900 . ?
C16 H16B 0.9900 . ?
C2 H2 1.0000 . ?
C2 C3 1.534(3) . ?
C36 H36A 0.9800 . ?
C36 H36B 0.9800 . ?
C36 H36C 0.9800 . ?
C21 C22 1.395(3) . ?
C21 C35 1.503(3) . ?
C46 C50 1.495(4) . ?
C10 C11 1.400(4) . ?
C22 H22 0.9500 . ?
C3 H3 1.0000 . ?
C3 C4 1.528(4) . ?
C27 H27 1.0000 . ?
C27 C26 1.538(3) . ?
C27 C28 1.522(4) . ?
C4 H4A 0.9900 . ?
C4 H4B 0.9900 . ?
C11 C43 1.501(4) . ?
C44 H44A 0.9800 . ?
C44 H44B 0.9800 . ?
C44 H44C 0.9800 . ?
C26 H26 1.0000 . ?
C29 C28 1.499(4) . ?
C35 H35A 0.9800 . ?
C35 H35B 0.9800 . ?
C35 H35C 0.9800 . ?
C38 H38A 0.9800 . ?
C38 H38B 0.9800 . ?
C38 H38C 0.9800 . ?
C43 H43A 0.9800 . ?
C43 H43B 0.9800 . ?
C43 H43C 0.9800 . ?
C50 H50A 0.9800 . ?
C50 H50B 0.9800 . ?
C50 H50C 0.9800 . ?
C48 H48A 0.9900 . ?
C48 H48B 0.9900 . ?
C48 C49 1.498(4) . ?
C28 H28A 0.9900 . ?
C28 H28B 0.9900 . ?
C49 H49A 0.9800 . ?
C49 H49B 0.9800 . ?
C49 H49C 0.9800 . ?
C31 H31A 0.9800 . ?
C31 H31B 0.9800 . ?
C31 H31C 0.9800 . ?

loop_
_geom_hbond_atom_site_label_D
_geom_hbond_atom_site_label_H
_geom_hbond_atom_site_label_A
_geom_hbond_distance_DH
_geom_hbond_distance_HA
_geom_hbond_distance_DA
_geom_hbond_angle_DHA
_geom_hbond_site_symmetry_A
_geom_hbond_publ_flag
O33 H33 O34 0.84 1.85 2.594(2) 146.9 . yes
O42 H42 O41 0.84 1.80 2.544(3) 145.9 . yes
O39 H39 O41 0.84 1.83 2.580(3) 147.6 . yes
O40 H40 O47 0.84 2.05 2.860(3) 161.9 . yes

loop_
_geom_torsion_atom_site_label_1
_geom_torsion_atom_site_label_2
_geom_torsion_atom_site_label_3
_geom_torsion_atom_site_label_4
_geom_torsion
_geom_torsion_site_symmetry_1
_geom_torsion_site_symmetry_2
_geom_torsion_site_symmetry_3
_geom_torsion_site_symmetry_4
_geom_torsion_publ_flag
O24 C15 C16 C17 51.6(3) . . . . ?
O24 C15 C26 O25 174.06(18) . . . . ?
O24 C15 C26 C27 -66.2(3) . . . . ?
O24 C23 C18 C19 179.9(2) . . . . ?
O24 C23 C18 C17 6.7(4) . . . . ?
O24 C23 C22 C21 -177.8(2) . . . . ?
O34 C17 C16 C15 151.9(2) . . . . ?
O34 C17 C18 C19 6.2(4) . . . . ?
O34 C17 C18 C23 179.2(2) . . . . ?
O14 C13 C12 C11 -175.2(2) . . . . ?
O14 C13 C8 C7 -3.8(3) . . . . ?
O14 C13 C8 C9 174.1(2) . . . . ?
O14 C1 C2 O40 59.0(2) . . . . ?
O14 C1 C2 C3 178.16(18) . . . . ?
O14 C1 C6 C5 -148.2(2) . . . . ?
O14 C1 C6 C7 32.0(3) . . . . ?
O33 C19 C20 C21 178.3(2) . . . . ?
O33 C19 C20 C10 3.3(3) . . . . ?
O33 C19 C18 C17 -7.1(4) . . . . ?
O33 C19 C18 C23 179.8(2) . . . . ?
O42 C5 C6 C7 4.1(4) . . . . ?
O42 C5 C6 C1 -175.7(2) . . . . ?
O42 C5 C4 C3 175.7(2) . . . . ?
O39 C9 C8 C13 -177.0(2) . . . . ?
O39 C9 C8 C7 0.8(4) . . . . ?
O39 C9 C10 C20 -2.5(3) . . . . ?
O39 C9 C10 C11 176.4(2) . . . . ?
O37 C3 C4 C5 156.0(2) . . . . ?
O40 C2 C3 O37 -56.7(3) . . . . ?
O40 C2 C3 C4 61.8(3) . . . . ?
O41 C7 C8 C13 170.5(2) . . . . ?
O41 C7 C8 C9 -7.3(4) . . . . ?
O41 C7 C6 C5 -5.6(4) . . . . ?
O41 C7 C6 C1 174.2(2) . . . . ?
O25 C29 C28 C27 9.6(3) . . . . ?
O32 C29 C28 C27 -171.1(3) . . . . ?
O30 C27 C26 O25 -102.2(2) . . . . ?
O30 C27 C26 C15 137.1(2) . . . . ?
O30 C27 C28 C29 103.7(2) . . . . ?
C19 C20 C21 C22 1.9(4) . . . . ?
C19 C20 C21 C35 -176.6(2) . . . . ?
C19 C20 C10 C9 100.8(3) . . . . ?
C19 C20 C10 C11 -78.1(3) . . . . ?
C13 O14 C1 C2 -161.41(19) . . . . ?
C13 O14 C1 C6 -43.0(3) . . . . ?
C13 O14 C1 C44 79.4(2) . . . . ?
C13 C12 C11 C10 -0.8(4) . . . . ?
C13 C12 C11 C43 178.4(2) . . . . ?
C15 O24 C23 C18 14.1(3) . . . . ?
C15 O24 C23 C22 -168.0(2) . . . . ?
C23 O24 C15 C16 -42.7(3) . . . . ?
C23 O24 C15 C36 80.7(2) . . . . ?
C23 O24 C15 C26 -158.8(2) . . . . ?
C12 C13 C8 C7 -179.1(2) . . . . ?
C12 C13 C8 C9 -1.2(4) . . . . ?
C9 C10 C11 C12 2.4(3) . . . . ?
C9 C10 C11 C43 -176.8(2) . . . . ?
C1 O14 C13 C12 -153.9(2) . . . . ?
C1 O14 C13 C8 30.6(3) . . . . ?
C1 C2 C3 O37 -178.11(19) . . . . ?
C1 C2 C3 C4 -59.5(3) . . . . ?
C20 C19 C18 C17 170.8(2) . . . . ?
C20 C19 C18 C23 -2.3(4) . . . . ?
C20 C21 C22 C23 -2.2(4) . . . . ?
C20 C10 C11 C12 -178.7(2) . . . . ?
C20 C10 C11 C43 2.1(4) . . . . ?
C16 C17 C18 C19 -168.7(2) . . . . ?
C16 C17 C18 C23 4.3(3) . . . . ?
C16 C15 C26 O25 57.0(2) . . . . ?
C16 C15 C26 C27 176.7(2) . . . . ?
C18 C19 C20 C21 0.3(4) . . . . ?
C18 C19 C20 C10 -174.7(2) . . . . ?
C18 C17 C16 C15 -33.1(3) . . . . ?
C18 C23 C22 C21 0.1(4) . . . . ?
C2 C1 C6 C5 -33.1(3) . . . . ?
C2 C1 C6 C7 147.1(2) . . . . ?
C2 C3 C4 C5 33.0(3) . . . . ?
C8 C13 C12 C11 0.2(4) . . . . ?
C8 C7 C6 C5 172.2(2) . . . . ?
C8 C7 C6 C1 -8.0(3) . . . . ?
C8 C9 C10 C20 177.6(2) . . . . ?
C8 C9 C10 C11 -3.4(4) . . . . ?
C36 C15 C16 C17 -70.3(2) . . . . ?
C36 C15 C26 O25 -68.7(3) . . . . ?
C36 C15 C26 C27 51.1(3) . . . . ?
C21 C20 C10 C9 -74.1(3) . . . . ?
C21 C20 C10 C11 107.0(3) . . . . ?
C46 O45 C48 C49 172.8(3) . . . . ?
C10 C9 C8 C13 2.8(4) . . . . ?
C10 C9 C8 C7 -179.4(2) . . . . ?
C10 C20 C21 C22 176.9(2) . . . . ?
C10 C20 C21 C35 -1.7(4) . . . . ?
C6 C5 C4 C3 -7.0(3) . . . . ?
C6 C7 C8 C13 -7.4(4) . . . . ?
C6 C7 C8 C9 174.8(2) . . . . ?
C6 C1 C2 O40 -60.5(3) . . . . ?
C6 C1 C2 C3 58.7(2) . . . . ?
C22 C23 C18 C19 2.1(4) . . . . ?
C22 C23 C18 C17 -171.1(2) . . . . ?
C4 C5 C6 C7 -173.0(2) . . . . ?
C4 C5 C6 C1 7.3(3) . . . . ?
C44 C1 C2 O40 174.1(2) . . . . ?
C44 C1 C2 C3 -66.7(3) . . . . ?
C44 C1 C6 C5 92.6(3) . . . . ?
C44 C1 C6 C7 -87.2(3) . . . . ?
C26 O25 C29 O32 -179.4(3) . . . . ?
C26 O25 C29 C28 0.0(3) . . . . ?
C26 C15 C16 C17 162.9(2) . . . . ?
C26 C27 C28 C29 -14.5(3) . . . . ?
C29 O25 C26 C15 116.4(2) . . . . ?
C29 O25 C26 C27 -9.5(3) . . . . ?
C35 C21 C22 C23 176.4(2) . . . . ?
C38 O37 C3 C2 -75.3(3) . . . . ?
C38 O37 C3 C4 163.0(2) . . . . ?
C48 O45 C46 O47 -3.0(4) . . . . ?
C48 O45 C46 C50 -179.2(2) . . . . ?
C28 C27 C26 O25 14.7(3) . . . . ?
C28 C27 C26 C15 -106.0(2) . . . . ?
C31 O30 C27 C26 -81.6(3) . . . . ?
C31 O30 C27 C28 164.8(2) . . . . ?
